data_7154234
loop_
_publ_author_name
'Pichler, Mathias'
'Novacek, Johanna'
'Robiette, Rapha\"el'
'Poscher, Vanessa'
'Himmelsbach, Markus'
'Monkowius, Uwe'
'M\"uller, Norbert'
'Waser, Mario'

_publ_section_title
;
 Asymmetric syntheses of three-membered heterocycles using chiral
 amide-based ammonium ylides.
;
_journal_issue 7
_journal_name_full 'Organic &amp; biomolecular chemistry'
_journal_page_first 2092
_journal_page_last 2099
_journal_paper_doi 10.1039/c4ob02318h
_journal_volume 13
_journal_year 2015
_chemical_absolute_configuration ad
_chemical_formula_moiety 'C20 H21 N O3'
_chemical_formula_sum 'C20 H21 N O3'
_chemical_formula_weight 323.38
_space_group_crystal_system orthorhombic
_space_group_IT_number 19
_space_group_name_Hall 'P 2ac 2ab'
_space_group_name_H-M_alt 'P 21 21 21'
_symmetry_space_group_name_Hall 'P 2ac 2ab'
_symmetry_space_group_name_H-M 'P 21 21 21'
_atom_sites_solution_hydrogens geom
_atom_sites_solution_primary direct
_atom_sites_solution_secondary difmap
_audit_update_record
;
2014-09-10 deposited with the CCDC.
2014-11-27 downloaded from the CCDC.
;
_cell_angle_alpha 90
_cell_angle_beta 90
_cell_angle_gamma 90
_cell_formula_units_Z 4
_cell_length_a 7.4058(6)
_cell_length_b 12.3833(12)
_cell_length_c 18.9412(18)
_cell_measurement_temperature 233.(2)
_cell_volume 1737.1(3)
_computing_cell_refinement 'SAINT V7.66A (Bruker AXS, 2009)'
_computing_data_reduction 'SAINT V7.66A (Bruker AXS, 2009)'
_computing_structure_refinement 'SHELXL-97 (Sheldrick, 2008)'
_computing_structure_solution 'SHELXS-97 (Sheldrick, 2008)'
_diffrn_ambient_temperature 233.(2)
_diffrn_measured_fraction_theta_full 0.997
_diffrn_measured_fraction_theta_max 0.997
_diffrn_measurement_device_type 'SMART X2S'
_diffrn_measurement_method omega-scan
_diffrn_radiation_monochromator 'doubly curved silicon crystal'
_diffrn_radiation_source 'sealed MicroFocus tube'
_diffrn_radiation_type 'Mo K\a'
_diffrn_radiation_wavelength 0.71073
_diffrn_reflns_av_R_equivalents 0.0525
_diffrn_reflns_av_sigmaI/netI 0.0288
_diffrn_reflns_limit_h_max 8
_diffrn_reflns_limit_h_min -8
_diffrn_reflns_limit_k_max 14
_diffrn_reflns_limit_k_min -14
_diffrn_reflns_limit_l_max 22
_diffrn_reflns_limit_l_min -22
_diffrn_reflns_number 19092
_diffrn_reflns_theta_full 25.06
_diffrn_reflns_theta_max 25.06
_diffrn_reflns_theta_min 2.71
_exptl_absorpt_coefficient_mu 0.083
_exptl_absorpt_correction_T_max 0.97
_exptl_absorpt_correction_T_min 0.93
_exptl_absorpt_correction_type multi-scan
_exptl_absorpt_process_details 'SADABS V2008/1 (Bruker AXS)'
_exptl_crystal_colour colorless
_exptl_crystal_density_diffrn 1.237
_exptl_crystal_density_method 'not measured'
_exptl_crystal_description prism
_exptl_crystal_F_000 688
_exptl_crystal_recrystallization_method 'Re-crystallisation from solvent: '
_exptl_crystal_size_max 0.870
_exptl_crystal_size_mid 0.480
_exptl_crystal_size_min 0.420
_refine_diff_density_max 0.150
_refine_diff_density_min -0.158
_refine_ls_abs_structure_details 'Flack H D (1983), Acta Cryst. A39, 876-881'
_refine_ls_abs_structure_Flack 0.7(13)
_refine_ls_extinction_coef 0.026(2)
_refine_ls_extinction_method SHELXL
_refine_ls_goodness_of_fit_ref 1.043
_refine_ls_hydrogen_treatment constr
_refine_ls_matrix_type full
_refine_ls_number_parameters 230
_refine_ls_number_reflns 3070
_refine_ls_number_restraints 0
_refine_ls_restrained_S_all 1.043
_refine_ls_R_factor_all 0.0400
_refine_ls_R_factor_gt 0.0352
_refine_ls_shift/su_max 0.001
_refine_ls_shift/su_mean 0.000
_refine_ls_structure_factor_coef Fsqd
_refine_ls_weighting_details 'calc w=1/[\s^2^(Fo^2^)+(0.0476P)^2^+0.2534P] where P=(Fo^2^+2Fc^2^)/3'
_refine_ls_weighting_scheme calc
_refine_ls_wR_factor_gt 0.0934
_refine_ls_wR_factor_ref 0.0978
_reflns_number_gt 2793
_reflns_number_total 3070
_reflns_threshold_expression >2sigma(I)
_cod_data_source_file c4ob02318h2.cif
_cod_data_source_block I
_cod_depositor_comments 'Adding full bibliography for 7154234--7154235.cif.'
_cod_database_code 7154234

loop_
_space_group_symop_operation_xyz
'x, y, z'
'x+1/2, -y+1/2, -z'
'-x, y+1/2, -z+1/2'
'-x+1/2, -y, z+1/2'

loop_
_atom_site_type_symbol
_atom_site_label
_atom_site_fract_x
_atom_site_fract_y
_atom_site_fract_z
_atom_site_U_iso_or_equiv
_atom_site_adp_type
_atom_site_calc_flag
_atom_site_refinement_flags
_atom_site_occupancy
_atom_site_disorder_assembly
_atom_site_disorder_group
C C11 0.4794(2) 0.20600(16) 0.65166(11) 0.0566(5) Uani d . 1.0 A 1
H H11 0.4191 0.2371 0.613 0.068 Uiso calc R 1.0 A 1
O O2 1.04135(17) 0.01209(12) 0.53082(7) 0.0633(4) Uani d . 1.0 A 1
O O3 1.05248(17) 0.23379(10) 0.54342(6) 0.0554(3) Uani d . 1.0 A 1
C C9 0.5671(4) 0.2120(2) 0.77433(13) 0.0815(8) Uani d . 1.0 A 1
H H9 0.5663 0.2466 0.8185 0.098 Uiso calc R 1.0 A 1
C C10 0.4791(3) 0.25827(19) 0.71776(14) 0.0758(7) Uani d . 1.0 A 1
H H10 0.4191 0.3246 0.7233 0.091 Uiso calc R 1.0 A 1
C C6 0.5686(2) 0.10893(14) 0.64417(8) 0.0426(4) Uani d . 1.0 A 1
C C12 0.8987(2) 0.05658(14) 0.54584(8) 0.0425(4) Uani d . 1.0 A 1
C C13 0.8892(2) 0.17647(14) 0.55642(8) 0.0436(4) Uani d . 1.0 A 1
H H13 0.7762 0.2123 0.5412 0.052 Uiso calc R 1.0 A 1
C C14 0.9877(2) 0.22805(15) 0.61495(9) 0.0436(4) Uani d . 1.0 A 1
H H14 1.0548 0.1779 0.6461 0.052 Uiso calc R 1.0 A 1
C C15 0.9264(2) 0.32917(14) 0.64913(9) 0.0476(4) Uani d . 1.0 A 1
C C16 0.9638(3) 0.34622(17) 0.72025(11) 0.0588(5) Uani d . 1.0 A 1
H H16 1.031 0.2947 0.7455 0.071 Uiso calc R 1.0 A 1
C C17 0.9027(3) 0.4383(2) 0.75413(13) 0.0738(6) Uani d . 1.0 A 1
H H17 0.9276 0.4488 0.8023 0.089 Uiso calc R 1.0 A 1
C C18 0.8063(3) 0.5138(2) 0.71742(15) 0.0796(7) Uani d . 1.0 A 1
H H18 0.7661 0.5767 0.7403 0.096 Uiso calc R 1.0 A 1
C C7 0.6561(3) 0.06461(17) 0.70229(9) 0.0568(5) Uani d . 1.0 A 1
H H7 0.717 -0.0016 0.6977 0.068 Uiso calc R 1.0 A 1
C C8 0.6544(3) 0.1168(2) 0.76637(11) 0.0766(7) Uani d . 1.0 A 1
H H8 0.7146 0.0859 0.8051 0.092 Uiso calc R 1.0 A 1
C C19 0.7674(3) 0.49811(19) 0.64636(15) 0.0761(6) Uani d . 1.0 A 1
H H19 0.7001 0.55 0.6215 0.091 Uiso calc R 1.0 A 1
C C20 0.8276(3) 0.40654(16) 0.61234(11) 0.0599(5) Uani d . 1.0 A 1
H H20 0.8018 0.3963 0.5642 0.072 Uiso calc R 1.0 A 1
C C1 0.5666(2) 0.05105(14) 0.57380(8) 0.0408(4) Uani d . 1.0 A 1
H H1 0.5274 0.1015 0.5363 0.049 Uiso calc R 1.0 A 1
N N1 0.74162(17) 0.00216(11) 0.55431(6) 0.0388(3) Uani d . 1.0 A 1
C C3 0.7220(3) -0.11445(16) 0.53797(11) 0.0573(5) Uani d . 1.0 A 1
C C2 0.4471(3) -0.04863(16) 0.57318(12) 0.0638(5) Uani d . 1.0 A 1
H H2A 0.4353 -0.0777 0.6211 0.077 Uiso calc R 1.0 A 1
H H2B 0.3264 -0.0301 0.5558 0.077 Uiso calc R 1.0 A 1
C C5 0.7570(4) -0.1369(2) 0.46056(12) 0.0910(8) Uani d . 1.0 A 1
H H5A 0.6882 -0.0867 0.4319 0.136 Uiso calc R 1.0 A 1
H H5B 0.7204 -0.2102 0.4495 0.136 Uiso calc R 1.0 A 1
H H5C 0.8847 -0.1283 0.4507 0.136 Uiso calc R 1.0 A 1
C C4 0.8319(4) -0.18550(18) 0.58552(13) 0.0912(9) Uani d . 1.0 A 1
H H4A 0.9593 -0.1718 0.5777 0.137 Uiso calc R 1.0 A 1
H H4B 0.8055 -0.2606 0.5753 0.137 Uiso calc R 1.0 A 1
H H4C 0.8019 -0.1701 0.6343 0.137 Uiso calc R 1.0 A 1
O O1A 0.5221(4) -0.1203(4) 0.5317(4) 0.0642(17) Uani d P 0.553(11) A 1
O O1B 0.5585(6) -0.1415(2) 0.5744(4) 0.0476(15) Uani d P 0.447(11) A 2

loop_
_atom_site_aniso_label
_atom_site_aniso_U_11
_atom_site_aniso_U_22
_atom_site_aniso_U_33
_atom_site_aniso_U_12
_atom_site_aniso_U_13
_atom_site_aniso_U_23
C11 0.0419(9) 0.0535(11) 0.0743(12) 0.0005(8) 0.0174(9) -0.0015(10)
O2 0.0375(7) 0.0704(9) 0.0822(9) 0.0113(7) 0.0092(6) -0.0021(7)
O3 0.0460(7) 0.0616(8) 0.0587(7) -0.0104(6) 0.0162(6) 0.0095(6)
C9 0.0727(16) 0.105(2) 0.0667(13) -0.0207(16) 0.0214(12) -0.0314(14)
C10 0.0600(13) 0.0599(13) 0.1076(19) -0.0057(11) 0.0413(13) -0.0239(13)
C6 0.0298(8) 0.0510(10) 0.0470(8) -0.0004(7) 0.0096(7) 0.0012(7)
C12 0.0343(8) 0.0533(10) 0.0398(8) 0.0044(8) 0.0017(6) 0.0028(7)
C13 0.0312(7) 0.0531(10) 0.0464(8) 0.0004(7) 0.0043(7) 0.0127(7)
C14 0.0325(8) 0.0485(10) 0.0498(9) -0.0006(7) 0.0030(7) 0.0099(7)
C15 0.0345(8) 0.0475(10) 0.0608(10) -0.0051(7) 0.0053(8) 0.0055(8)
C16 0.0417(10) 0.0629(12) 0.0717(12) -0.0034(9) -0.0089(9) -0.0072(10)
C17 0.0540(12) 0.0798(16) 0.0874(15) -0.0049(12) -0.0071(11) -0.0239(12)
C18 0.0577(13) 0.0627(14) 0.119(2) 0.0016(11) 0.0026(13) -0.0242(14)
C7 0.0518(10) 0.0760(13) 0.0426(9) 0.0090(10) 0.0076(8) 0.0000(9)
C8 0.0688(14) 0.112(2) 0.0492(11) 0.0000(14) 0.0065(10) -0.0133(12)
C19 0.0666(13) 0.0536(12) 0.1081(17) 0.0097(11) 0.0110(13) 0.0126(13)
C20 0.0574(11) 0.0538(12) 0.0684(11) 0.0036(10) 0.0092(10) 0.0135(9)
C1 0.0311(8) 0.0469(9) 0.0446(8) 0.0040(7) -0.0016(6) 0.0049(7)
N1 0.0344(6) 0.0437(7) 0.0384(6) 0.0030(6) 0.0034(5) -0.0012(6)
C3 0.0519(11) 0.0535(11) 0.0663(11) -0.0026(9) 0.0112(9) -0.0219(9)
C2 0.0406(10) 0.0541(11) 0.0965(15) -0.0013(9) 0.0012(10) 0.0035(11)
C5 0.0999(18) 0.105(2) 0.0679(14) 0.0255(16) -0.0121(13) -0.0424(14)
C4 0.149(3) 0.0448(12) 0.0799(15) 0.0211(15) 0.0125(17) 0.0029(11)
O1A 0.0516(15) 0.068(2) 0.073(4) -0.0102(14) 0.0011(17) -0.029(2)
O1B 0.0487(18) 0.0428(17) 0.051(3) -0.0036(13) 0.0044(18) 0.0013(14)

loop_
_atom_type_symbol
_atom_type_description
_atom_type_scat_dispersion_real
_atom_type_scat_dispersion_imag
_atom_type_scat_source
C C 0.0033 0.0016 'International Tables Vol C Tables 4.2.6.8 and 6.1.1.4'
H H 0.0000 0.0000 'International Tables Vol C Tables 4.2.6.8 and 6.1.1.4'
N N 0.0061 0.0033 'International Tables Vol C Tables 4.2.6.8 and 6.1.1.4'
O O 0.0106 0.0060 'International Tables Vol C Tables 4.2.6.8 and 6.1.1.4'

loop_
_geom_angle_atom_site_label_1
_geom_angle_atom_site_label_2
_geom_angle_atom_site_label_3
_geom_angle
C6 C11 C10 119.5(2)
C6 C11 H11 120.3
C10 C11 H11 120.3
C13 O3 C14 61.93(10)
C8 C9 C10 120.1(2)
C8 C9 H9 120.0
C10 C9 H9 120.0
C9 C10 C11 119.9(2)
C9 C10 H10 120.0
C11 C10 H10 120.0
C11 C6 C7 119.07(16)
C11 C6 C1 119.92(16)
C7 C6 C1 121.00(15)
O2 C12 N1 123.00(16)
O2 C12 C13 121.11(15)
N1 C12 C13 115.88(14)
O3 C13 C14 59.55(10)
O3 C13 C12 115.51(14)
C14 C13 C12 120.44(14)
O3 C13 H13 116.4
C14 C13 H13 116.4
C12 C13 H13 116.4
O3 C14 C13 58.52(10)
O3 C14 C15 118.17(14)
C13 C14 C15 122.95(15)
O3 C14 H14 115.1
C13 C14 H14 115.1
C15 C14 H14 115.1
C16 C15 C20 118.98(19)
C16 C15 C14 119.39(17)
C20 C15 C14 121.60(17)
C17 C16 C15 120.6(2)
C17 C16 H16 119.7
C15 C16 H16 119.7
C18 C17 C16 119.9(2)
C18 C17 H17 120.1
C16 C17 H17 120.1
C17 C18 C19 120.3(2)
C17 C18 H18 119.8
C19 C18 H18 119.8
C8 C7 C6 120.6(2)
C8 C7 H7 119.7
C6 C7 H7 119.7
C9 C8 C7 120.8(2)
C9 C8 H8 119.6
C7 C8 H8 119.6
C20 C19 C18 120.1(2)
C20 C19 H19 120.0
C18 C19 H19 120.0
C19 C20 C15 120.1(2)
C19 C20 H20 119.9
C15 C20 H20 119.9
N1 C1 C6 113.92(13)
N1 C1 C2 100.15(14)
C6 C1 C2 113.41(15)
N1 C1 H1 109.7
C6 C1 H1 109.7
C2 C1 H1 109.7
C12 N1 C1 125.42(14)
C12 N1 C3 122.92(14)
C1 N1 C3 111.41(13)
N1 C3 O1A 99.3(2)
N1 C3 C4 113.13(17)
O1A C3 C4 124.0(4)
N1 C3 C5 111.35(17)
O1A C3 C5 94.8(3)
C4 C3 C5 112.41(18)
O1A C2 C1 108.0(2)
O1A C2 H2A 110.1
C1 C2 H2A 110.1
O1A C2 H2B 110.1
C1 C2 H2B 110.1
H2A C2 H2B 108.4
C2 O1A C3 110.0(3)

loop_
_geom_bond_atom_site_label_1
_geom_bond_atom_site_label_2
_geom_bond_distance
C11 C6 1.379(3)
C11 C10 1.409(3)
C11 H11 0.94
O2 C12 1.225(2)
O3 C13 1.4236(19)
O3 C14 1.439(2)
C9 C8 1.353(4)
C9 C10 1.379(4)
C9 H9 0.94
C10 H10 0.94
C6 C7 1.390(2)
C6 C1 1.514(2)
C12 N1 1.354(2)
C12 C13 1.500(2)
C13 C14 1.473(2)
C13 H13 0.99
C14 C15 1.481(3)
C14 H14 0.99
C15 C16 1.391(3)
C15 C20 1.393(3)
C16 C17 1.384(3)
C16 H16 0.94
C17 C18 1.367(3)
C17 H17 0.94
C18 C19 1.390(3)
C18 H18 0.94
C7 C8 1.375(3)
C7 H7 0.94
C8 H8 0.94
C19 C20 1.378(3)
C19 H19 0.94
C20 H20 0.94
C1 N1 1.478(2)
C1 C2 1.519(3)
C1 H1 0.99
N1 C3 1.484(2)
C3 O1A 1.487(4)
C3 C4 1.499(3)
C3 C5 1.515(3)
C2 O1A 1.308(3)
C2 H2A 0.98
C2 H2B 0.98
C5 H5A 0.97
C5 H5B 0.97
C5 H5C 0.97
C4 H4A 0.97
C4 H4B 0.97
C4 H4C 0.97
